data_7234449
loop_
_publ_author_name
'F. Grepioni'
'S. d'Agostino'
'D. Braga'
'A. Bertocco'
'L. Catalano'
'B. Ventura'

_publ_section_title
;
 Fluorescent crystals and co-crystals of 1,8-naphthalimide derivatives:
 synthesis, structure determination and photophysical characterization
;
_journal_name_full 'Journal of Materials Chemistry C'
_journal_page_first 9425
_journal_page_last 9434
_journal_paper_doi 10.1039/C5TC01518A
_journal_volume 3
_journal_year 2015
_chemical_formula_moiety 'C23 H21 N3 O2'
_chemical_formula_sum 'C23 H21 N3 O2'
_chemical_formula_weight 371.43
_space_group_IT_number 14
_space_group_name_Hall '-P 2ybc'
_space_group_name_H-M_alt 'P 1 21/c 1'
_symmetry_cell_setting monoclinic
_symmetry_space_group_name_H-M 'P 1 21/c 1'
_atom_sites_solution_hydrogens geom
_atom_sites_solution_primary direct
_atom_sites_solution_secondary difmap
_cell_angle_alpha 90.00
_cell_angle_beta 111.307(5)
_cell_angle_gamma 90.00
_cell_formula_units_Z 4
_cell_length_a 15.4693(8)
_cell_length_b 7.1860(3)
_cell_length_c 17.5613(8)
_cell_measurement_reflns_used 2831
_cell_measurement_temperature 297(2)
_cell_measurement_theta_max 27.9550
_cell_measurement_theta_min 3.2120
_cell_volume 1818.72(16)
_computing_cell_refinement
;
CrysAlisPro, Agilent Technologies,
Version 1.171.36.28 (release 01-02-2013 CrysAlis171 .NET)
(compiled Feb  1 2013,16:14:44)
;
_computing_data_collection
;
CrysAlisPro, Agilent Technologies,
Version 1.171.36.28 (release 01-02-2013 CrysAlis171 .NET)
(compiled Feb  1 2013,16:14:44)
;
_computing_data_reduction
;
CrysAlisPro, Agilent Technologies,
Version 1.171.36.28 (release 01-02-2013 CrysAlis171 .NET)
(compiled Feb  1 2013,16:14:44)
;
_computing_structure_refinement 'SHELXL-97 (Sheldrick, 2008)'
_computing_structure_solution 'SHELXS-97 (Sheldrick, 2008)'
_diffrn_ambient_temperature 297(2)
_diffrn_detector_area_resol_mean 16.1340
_diffrn_measured_fraction_theta_full 0.999
_diffrn_measured_fraction_theta_max 0.871
_diffrn_measurement_details
;
#__ type_ start__ end____ width___ exp.time_
  1 omega  -22.00   11.00   1.0000   12.0000
omega____ theta____ kappa____ phi______ frames
    -      -17.5955  -99.0000  -90.0000 33

#__ type_ start__ end____ width___ exp.time_
  2 omega  -13.00   19.00   1.0000   12.0000
omega____ theta____ kappa____ phi______ frames
    -      -17.5955  -99.0000  150.0000 32

#__ type_ start__ end____ width___ exp.time_
  3 omega  -80.00  -47.00   1.0000   12.0000
omega____ theta____ kappa____ phi______ frames
    -      -17.5955 -179.0000   60.0000 33

#__ type_ start__ end____ width___ exp.time_
  4 omega   -4.00   22.00   1.0000   12.0000
omega____ theta____ kappa____ phi______ frames
    -      -17.5955  -99.0000   30.0000 26

#__ type_ start__ end____ width___ exp.time_
  5 omega  -46.00   39.00   1.0000   12.0000
omega____ theta____ kappa____ phi______ frames
    -       18.7673  -57.0000  120.0000 85

#__ type_ start__ end____ width___ exp.time_
  6 omega   -1.00   28.00   1.0000   12.0000
omega____ theta____ kappa____ phi______ frames
    -       18.7673   57.0000   30.0000 29

#__ type_ start__ end____ width___ exp.time_
  7 omega  -51.00   38.00   1.0000   12.0000
omega____ theta____ kappa____ phi______ frames
    -       18.7673  -77.0000   30.0000 89

#__ type_ start__ end____ width___ exp.time_
  8 omega  -39.00   36.00   1.0000   12.0000
omega____ theta____ kappa____ phi______ frames
    -       18.7673  -57.0000 -120.0000 75

;
_diffrn_measurement_device_type 'Xcalibur, Sapphire3'
_diffrn_measurement_method 'w scan'
_diffrn_radiation_monochromator graphite
_diffrn_radiation_source 'Enhance (Mo) X-ray Source'
_diffrn_radiation_type MoK\a
_diffrn_radiation_wavelength 0.71073
_diffrn_reflns_av_R_equivalents 0.0465
_diffrn_reflns_av_sigmaI/netI 0.0516
_diffrn_reflns_limit_h_max 18
_diffrn_reflns_limit_h_min -20
_diffrn_reflns_limit_k_max 9
_diffrn_reflns_limit_k_min -8
_diffrn_reflns_limit_l_max 23
_diffrn_reflns_limit_l_min -23
_diffrn_reflns_number 14288
_diffrn_reflns_theta_full 25.00
_diffrn_reflns_theta_max 29.33
_diffrn_reflns_theta_min 2.83
_exptl_absorpt_coefficient_mu 0.088
_exptl_absorpt_correction_T_max 1.00000
_exptl_absorpt_correction_T_min 0.97860
_exptl_absorpt_correction_type multi-scan
_exptl_absorpt_process_details
;
CrysAlisPro, Agilent Technologies,
Version 1.171.36.28 (release 01-02-2013 CrysAlis171 .NET)
(compiled Feb  1 2013,16:14:44)
Empirical absorption correction using spherical harmonics,
 implemented in SCALE3 ABSPACK scaling algorithm.
;
_exptl_crystal_colour orange
_exptl_crystal_density_diffrn 1.356
_exptl_crystal_density_method 'not measured'
_exptl_crystal_description prism
_exptl_crystal_F_000 784
_exptl_crystal_size_max 0.1
_exptl_crystal_size_mid 0.08
_exptl_crystal_size_min 0.05
_refine_diff_density_max 0.160
_refine_diff_density_min -0.153
_refine_diff_density_rms 0.035
_refine_ls_extinction_coef 0.0169(17)
_refine_ls_extinction_expression Fc^*^=kFc[1+0.001xFc^2^\l^3^/sin(2\q)]^-1/4^
_refine_ls_extinction_method SHELXL
_refine_ls_goodness_of_fit_ref 1.005
_refine_ls_hydrogen_treatment constr
_refine_ls_matrix_type full
_refine_ls_number_parameters 254
_refine_ls_number_reflns 4340
_refine_ls_number_restraints 0
_refine_ls_restrained_S_all 1.005
_refine_ls_R_factor_all 0.1026
_refine_ls_R_factor_gt 0.0516
_refine_ls_shift/su_max 0.000
_refine_ls_shift/su_mean 0.000
_refine_ls_structure_factor_coef Fsqd
_refine_ls_weighting_details 'calc w=1/[\s^2^(Fo^2^)+(0.0511P)^2^+0.2511P] where P=(Fo^2^+2Fc^2^)/3'
_refine_ls_weighting_scheme calc
_refine_ls_wR_factor_gt 0.1112
_refine_ls_wR_factor_ref 0.1368
_reflns_number_gt 2512
_reflns_number_total 4340
_reflns_threshold_expression >2\s(I)
_cod_data_source_file J-Mater-Chem-C-2015-3-9425.cif
_cod_data_source_block 2
_cod_original_cell_volume 1818.72(15)
_cod_original_sg_symbol_H-M P21/c
_cod_database_code 7234449

loop_
_symmetry_equiv_pos_as_xyz
'x, y, z'
'-x, y+1/2, -z+1/2'
'-x, -y, -z'
'x, -y-1/2, z-1/2'

loop_
_atom_site_label
_atom_site_type_symbol
_atom_site_fract_x
_atom_site_fract_y
_atom_site_fract_z
_atom_site_U_iso_or_equiv
_atom_site_adp_type
_atom_site_occupancy
_atom_site_symmetry_multiplicity
_atom_site_calc_flag
_atom_site_refinement_flags
_atom_site_disorder_assembly
_atom_site_disorder_group
C1 C 0.59520(12) 0.8587(2) 0.15148(10) 0.0433(4) Uani 1 1 d . . .
C2 C 0.52838(12) 0.8018(2) 0.07577(10) 0.0398(4) Uani 1 1 d . . .
C3 C 0.55748(12) 0.7409(2) 0.01213(11) 0.0423(4) Uani 1 1 d . . .
C4 C 0.49314(14) 0.6964(2) -0.06307(11) 0.0492(5) Uani 1 1 d . . .
H4 H 0.5127 0.6555 -0.1044 0.059 Uiso 1 1 calc R . .
C5 C 0.39895(14) 0.7122(2) -0.07775(11) 0.0516(5) Uani 1 1 d . . .
H5 H 0.3559 0.6834 -0.1292 0.062 Uiso 1 1 calc R . .
C6 C 0.36868(13) 0.7696(2) -0.01745(10) 0.0457(4) Uani 1 1 d . . .
H6 H 0.3053 0.7806 -0.0287 0.055 Uiso 1 1 calc R . .
C7 C 0.43223(12) 0.8126(2) 0.06184(10) 0.0399(4) Uani 1 1 d . . .
C8 C 0.40384(12) 0.8810(2) 0.12624(10) 0.0431(4) Uani 1 1 d . . .
C9 C 0.47179(13) 0.9386(3) 0.19834(11) 0.0506(5) Uani 1 1 d . . .
H9 H 0.4541 0.9868 0.2396 0.061 Uiso 1 1 calc R . .
C10 C 0.56540(13) 0.9268(3) 0.21092(11) 0.0507(5) Uani 1 1 d . . .
H10 H 0.6089 0.9657 0.2606 0.061 Uiso 1 1 calc R . .
C11 C 0.69408(13) 0.8579(2) 0.16483(12) 0.0506(5) Uani 1 1 d . . .
C12 C 0.65692(14) 0.7304(2) 0.02571(13) 0.0505(5) Uani 1 1 d . . .
C13 C 0.25414(14) 0.7264(3) 0.09958(12) 0.0569(5) Uani 1 1 d . . .
H13A H 0.2625 0.6698 0.1519 0.068 Uiso 1 1 calc R . .
H13B H 0.2750 0.6386 0.0680 0.068 Uiso 1 1 calc R . .
C14 C 0.15255(14) 0.7706(3) 0.05475(14) 0.0682(6) Uani 1 1 d . . .
H14A H 0.1162 0.6576 0.0480 0.082 Uiso 1 1 calc R . .
H14B H 0.1437 0.8188 0.0008 0.082 Uiso 1 1 calc R . .
C15 C 0.11914(15) 0.9131(4) 0.10169(13) 0.0711(6) Uani 1 1 d . . .
H15A H 0.0564 0.9511 0.0690 0.085 Uiso 1 1 calc R . .
H15B H 0.1181 0.8573 0.1516 0.085 Uiso 1 1 calc R . .
C16 C 0.18145(14) 1.0812(3) 0.12244(13) 0.0673(6) Uani 1 1 d . . .
H16A H 0.1730 1.1501 0.0728 0.081 Uiso 1 1 calc R . .
H16B H 0.1636 1.1617 0.1585 0.081 Uiso 1 1 calc R . .
C17 C 0.28261(13) 1.0304(3) 0.16317(12) 0.0610(6) Uani 1 1 d . . .
H17A H 0.3204 1.1416 0.1713 0.073 Uiso 1 1 calc R . .
H17B H 0.2931 0.9756 0.2163 0.073 Uiso 1 1 calc R . .
C18 C 0.81711(13) 0.7934(3) 0.11102(14) 0.0607(5) Uani 1 1 d . . .
H18A H 0.8496 0.8804 0.1542 0.073 Uiso 1 1 calc R . .
H18B H 0.8223 0.8390 0.0609 0.073 Uiso 1 1 calc R . .
C19 C 0.86515(12) 0.6073(3) 0.13121(11) 0.0476(5) Uani 1 1 d . . .
C20 C 0.94669(13) 0.5867(3) 0.11938(14) 0.0636(6) Uani 1 1 d . . .
H20 H 0.9692 0.6814 0.0956 0.076 Uiso 1 1 calc R . .
C21 C 0.99476(16) 0.4255(4) 0.14293(17) 0.0865(8) Uani 1 1 d . . .
H21 H 1.0514 0.4106 0.1365 0.104 Uiso 1 1 calc R . .
C22 C 0.96053(18) 0.2858(4) 0.17583(14) 0.0770(7) Uani 1 1 d . . .
H22 H 0.9928 0.1745 0.1916 0.092 Uiso 1 1 calc R . .
C23 C 0.87786(17) 0.3127(3) 0.18521(13) 0.0662(6) Uani 1 1 d . . .
H23 H 0.8541 0.2169 0.2074 0.079 Uiso 1 1 calc R . .
N1 N 0.82839(12) 0.4732(2) 0.16362(10) 0.0621(5) Uani 1 1 d . . .
N2 N 0.71932(10) 0.7924(2) 0.10104(10) 0.0509(4) Uani 1 1 d . . .
N3 N 0.30931(10) 0.8980(2) 0.11232(9) 0.0488(4) Uani 1 1 d . . .
O1 O 0.68586(10) 0.67318(19) -0.02607(9) 0.0658(4) Uani 1 1 d . . .
O2 O 0.75400(9) 0.9144(2) 0.22763(9) 0.0689(4) Uani 1 1 d . . .

loop_
_atom_site_aniso_label
_atom_site_aniso_U_11
_atom_site_aniso_U_22
_atom_site_aniso_U_33
_atom_site_aniso_U_23
_atom_site_aniso_U_13
_atom_site_aniso_U_12
C1 0.0427(11) 0.0364(10) 0.0484(10) 0.0053(8) 0.0135(8) 0.0018(8)
C2 0.0459(11) 0.0263(8) 0.0483(10) 0.0045(7) 0.0184(8) 0.0019(7)
C3 0.0496(11) 0.0279(9) 0.0520(10) 0.0045(8) 0.0215(9) 0.0023(7)
C4 0.0635(13) 0.0366(10) 0.0534(11) -0.0008(8) 0.0282(10) 0.0020(9)
C5 0.0602(13) 0.0448(11) 0.0462(10) -0.0018(9) 0.0149(9) -0.0010(9)
C6 0.0458(11) 0.0385(10) 0.0506(11) 0.0019(8) 0.0149(9) 0.0004(8)
C7 0.0441(10) 0.0301(9) 0.0440(9) 0.0022(7) 0.0144(8) 0.0010(7)
C8 0.0436(11) 0.0386(10) 0.0472(10) 0.0011(8) 0.0167(8) -0.0004(8)
C9 0.0504(12) 0.0569(12) 0.0459(10) -0.0028(9) 0.0191(9) 0.0004(9)
C10 0.0502(12) 0.0522(12) 0.0443(10) -0.0005(9) 0.0106(9) -0.0011(9)
C11 0.0485(12) 0.0406(11) 0.0616(12) 0.0095(9) 0.0189(10) 0.0038(9)
C12 0.0616(13) 0.0294(9) 0.0697(13) 0.0071(9) 0.0349(11) 0.0043(8)
C13 0.0608(13) 0.0532(12) 0.0601(12) 0.0001(10) 0.0258(10) -0.0089(10)
C14 0.0563(14) 0.0796(16) 0.0670(14) -0.0060(12) 0.0206(11) -0.0169(11)
C15 0.0482(13) 0.1032(19) 0.0625(13) 0.0021(13) 0.0209(10) -0.0006(12)
C16 0.0564(14) 0.0816(16) 0.0692(13) -0.0067(12) 0.0292(11) 0.0132(12)
C17 0.0524(13) 0.0682(14) 0.0654(13) -0.0171(11) 0.0248(10) 0.0008(10)
C18 0.0487(12) 0.0489(12) 0.0911(15) 0.0070(11) 0.0333(11) -0.0013(9)
C19 0.0392(10) 0.0481(11) 0.0541(11) -0.0054(9) 0.0151(8) -0.0046(8)
C20 0.0419(12) 0.0647(14) 0.0909(16) 0.0004(12) 0.0320(11) -0.0003(10)
C21 0.0480(15) 0.098(2) 0.114(2) -0.0070(17) 0.0300(14) 0.0171(14)
C22 0.0775(17) 0.0706(17) 0.0681(15) -0.0032(12) 0.0086(13) 0.0309(13)
C23 0.0870(17) 0.0512(13) 0.0589(13) 0.0015(10) 0.0246(12) 0.0049(12)
N1 0.0647(12) 0.0521(10) 0.0713(11) 0.0012(9) 0.0270(9) 0.0008(9)
N2 0.0433(9) 0.0411(9) 0.0698(11) 0.0056(8) 0.0224(8) 0.0033(7)
N3 0.0429(9) 0.0459(9) 0.0605(9) -0.0079(7) 0.0221(7) -0.0029(7)
O1 0.0725(10) 0.0551(9) 0.0862(10) -0.0038(8) 0.0483(9) 0.0029(7)
O2 0.0459(9) 0.0816(11) 0.0688(9) -0.0007(8) 0.0086(7) -0.0057(7)

loop_
_atom_type_symbol
_atom_type_description
_atom_type_scat_dispersion_real
_atom_type_scat_dispersion_imag
_atom_type_scat_source
C C 0.0033 0.0016 'International Tables Vol C Tables 4.2.6.8 and 6.1.1.4'
H H 0.0000 0.0000 'International Tables Vol C Tables 4.2.6.8 and 6.1.1.4'
N N 0.0061 0.0033 'International Tables Vol C Tables 4.2.6.8 and 6.1.1.4'
O O 0.0106 0.0060 'International Tables Vol C Tables 4.2.6.8 and 6.1.1.4'

loop_
_geom_angle_atom_site_label_1
_geom_angle_atom_site_label_2
_geom_angle_atom_site_label_3
_geom_angle
_geom_angle_site_symmetry_1
_geom_angle_site_symmetry_3
C10 C1 C2 118.95(16) . .
C10 C1 C11 119.99(17) . .
C2 C1 C11 120.93(16) . .
C1 C2 C3 119.81(16) . .
C1 C2 C7 120.51(15) . .
C3 C2 C7 119.62(16) . .
C4 C3 C2 120.26(16) . .
C4 C3 C12 119.64(16) . .
C2 C3 C12 120.08(17) . .
C3 C4 C5 120.33(16) . .
C6 C5 C4 120.79(17) . .
C5 C6 C7 121.08(17) . .
C6 C7 C2 117.85(15) . .
C6 C7 C8 123.06(16) . .
C2 C7 C8 118.88(15) . .
C9 C8 N3 122.20(16) . .
C9 C8 C7 118.29(16) . .
N3 C8 C7 119.39(15) . .
C10 C9 C8 122.02(17) . .
C1 C10 C9 121.32(17) . .
O2 C11 N2 119.62(17) . .
O2 C11 C1 123.32(18) . .
N2 C11 C1 117.04(17) . .
O1 C12 N2 119.87(18) . .
O1 C12 C3 122.77(19) . .
N2 C12 C3 117.35(16) . .
N3 C13 C14 109.81(17) . .
C13 C14 C15 110.66(17) . .
C16 C15 C14 111.00(17) . .
C17 C16 C15 112.53(19) . .
N3 C17 C16 109.97(16) . .
N2 C18 C19 115.16(15) . .
N1 C19 C20 123.00(18) . .
N1 C19 C18 119.11(16) . .
C20 C19 C18 117.80(17) . .
C21 C20 C19 118.9(2) . .
C20 C21 C22 120.3(2) . .
C21 C22 C23 118.4(2) . .
N1 C23 C22 123.0(2) . .
C19 N1 C23 116.35(18) . .
C11 N2 C12 124.68(16) . .
C11 N2 C18 118.86(17) . .
C12 N2 C18 116.42(16) . .
C8 N3 C17 117.35(15) . .
C8 N3 C13 117.78(14) . .
C17 N3 C13 111.19(15) . .

loop_
_geom_bond_atom_site_label_1
_geom_bond_atom_site_label_2
_geom_bond_distance
_geom_bond_site_symmetry_2
C1 C10 1.375(2) .
C1 C2 1.416(2) .
C1 C11 1.461(2) .
C2 C3 1.417(2) .
C2 C7 1.419(2) .
C3 C4 1.372(2) .
C3 C12 1.470(3) .
C4 C5 1.389(3) .
C5 C6 1.368(2) .
C6 C7 1.416(2) .
C7 C8 1.440(2) .
C8 C9 1.383(2) .
C8 N3 1.398(2) .
C9 C10 1.386(2) .
C11 O2 1.224(2) .
C11 N2 1.395(2) .
C12 O1 1.222(2) .
C12 N2 1.397(2) .
C13 N3 1.469(2) .
C13 C14 1.514(3) .
C14 C15 1.518(3) .
C15 C16 1.505(3) .
C16 C17 1.510(3) .
C17 N3 1.464(2) .
C18 N2 1.458(2) .
C18 C19 1.508(3) .
C19 N1 1.346(2) .
C19 C20 1.359(2) .
C20 C21 1.357(3) .
C21 C22 1.358(3) .
C22 C23 1.361(3) .
C23 N1 1.359(3) .
